data_7205701
loop_
_publ_author_name
'Li, Baiyan'
'Zhang, Yiming'
'Li, Guanghua'
'Liu, Dan'
'Chen, Yan'
'Hu, Weiwei'
'Shi, Zhan'
'Feng, Shouhua'

_publ_section_title
;
 Design and construction of coordination polymers by
 2,2&#x2032;-dinitro-4,4&#x2032;-biphenyldicarboxylate and
 imidazole-based ligands: diverse structures based on different metal
 ions
;
_journal_issue 7
_journal_name_full CrystEngComm
_journal_page_first 2457
_journal_paper_doi 10.1039/c0ce00682c
_journal_volume 13
_journal_year 2011
_chemical_formula_moiety 'C38 H26 N8 O16 Zn2'
_chemical_formula_sum 'C38 H26 N8 O16 Zn2'
_chemical_formula_weight 981.41
_chemical_melting_point ?
_chemical_name_systematic
;
?
;
_space_group_IT_number 61
_symmetry_cell_setting orthorhombic
_symmetry_space_group_name_Hall '-P 2ac 2ab'
_symmetry_space_group_name_H-M 'P b c a'
_atom_sites_solution_hydrogens geom
_atom_sites_solution_primary direct
_atom_sites_solution_secondary difmap
_audit_creation_method SHELXL-97
_cell_angle_alpha 90.00
_cell_angle_beta 90.00
_cell_angle_gamma 90.00
_cell_formula_units_Z 4
_cell_length_a 19.237(4)
_cell_length_b 7.5997(15)
_cell_length_c 26.035(5)
_cell_measurement_reflns_used 4322
_cell_measurement_temperature 293(2)
_cell_measurement_theta_max 27.42
_cell_measurement_theta_min 2.99
_cell_volume 3806.2(13)
_computing_cell_refinement Process-auto
_computing_data_collection Process-auto
_computing_data_reduction Process-auto
_computing_structure_refinement 'SHELXL-97 (Sheldrick, 1997)'
_computing_structure_solution 'SHELXS-97 (Sheldrick, 1990)'
_diffrn_ambient_temperature 293(2)
_diffrn_detector_area_resol_mean 10.0
_diffrn_measured_fraction_theta_full 0.998
_diffrn_measured_fraction_theta_max 0.998
_diffrn_measurement_device_type 'Rigaku RAXIS-RAPID'
_diffrn_measurement_method omega-scan
_diffrn_radiation_monochromator graphite
_diffrn_radiation_source 'fine-focus sealed tube'
_diffrn_radiation_type MoK\a
_diffrn_radiation_wavelength 0.71073
_diffrn_reflns_av_R_equivalents 0.0974
_diffrn_reflns_av_sigmaI/netI 0.0571
_diffrn_reflns_limit_h_max 24
_diffrn_reflns_limit_h_min -24
_diffrn_reflns_limit_k_max 8
_diffrn_reflns_limit_k_min -9
_diffrn_reflns_limit_l_max 33
_diffrn_reflns_limit_l_min -33
_diffrn_reflns_number 32272
_diffrn_reflns_theta_full 27.42
_diffrn_reflns_theta_max 27.42
_diffrn_reflns_theta_min 2.99
_diffrn_standards_decay_% 0
_diffrn_standards_interval_count 0
_diffrn_standards_interval_time 0
_diffrn_standards_number 0
_exptl_absorpt_coefficient_mu 1.350
_exptl_absorpt_correction_type none
_exptl_crystal_colour colourless
_exptl_crystal_density_diffrn 1.713
_exptl_crystal_density_meas ?
_exptl_crystal_density_method 'not measured'
_exptl_crystal_description block
_exptl_crystal_F_000 1992
_exptl_crystal_size_max 0.21
_exptl_crystal_size_mid 0.19
_exptl_crystal_size_min 0.15
_refine_diff_density_max 0.624
_refine_diff_density_min -0.490
_refine_diff_density_rms 0.099
_refine_ls_extinction_method none
_refine_ls_goodness_of_fit_ref 1.037
_refine_ls_hydrogen_treatment constr
_refine_ls_matrix_type full
_refine_ls_number_parameters 289
_refine_ls_number_reflns 4322
_refine_ls_number_restraints 0
_refine_ls_restrained_S_all 1.037
_refine_ls_R_factor_all 0.0715
_refine_ls_R_factor_gt 0.0476
_refine_ls_shift/su_max 0.002
_refine_ls_shift/su_mean 0.000
_refine_ls_structure_factor_coef Fsqd
_refine_ls_weighting_details 'calc w=1/[\s^2^(Fo^2^)+(0.0313P)^2^+8.7294P] where P=(Fo^2^+2Fc^2^)/3'
_refine_ls_weighting_scheme calc
_refine_ls_wR_factor_gt 0.0941
_refine_ls_wR_factor_ref 0.1019
_reflns_number_gt 3221
_reflns_number_total 4322
_reflns_threshold_expression >2sigma(I)
_cod_data_source_file c0ce00682c.txt
_cod_data_source_block compound-5
_cod_depositor_comments
;
The following automatic conversions were performed:
'_symmetry_cell_setting' value 'Orthorhombic' changed to 'orthorhombic'
according to '/home/saulius/struct/CIF-dictionaries/cif_core.dic'
dictionary named 'cif_core.dic' version 2.4.1 from 2010-06-29.

Automatic conversion script
Id: cif_fix_enum 1555 2011-01-17 13:19:09Z saulius 

The following automatic conversions were performed:

'_chemical_melting_point' value 'not measured' was changed to '?' -
the value is undefined or not given.

Automatic conversion script
Id: cif_fix_values 1569 2011-02-09 13:29:24Z adriana 

The following automatic conversions were performed:

'_exptl_crystal_density_meas' value 'none' was changed to '?' - the
value is perceived as not measured.

Automatic conversion script
Id: cif_fix_values 3008 2015-01-20 13:52:24Z robertas 
;
_cod_original_cell_volume 3806.3(13)
_cod_original_sg_symbol_H-M pbca
_cod_database_code 7205701

loop_
_symmetry_equiv_pos_as_xyz
'x, y, z'
'-x+1/2, -y, z+1/2'
'-x, y+1/2, -z+1/2'
'x+1/2, -y+1/2, -z'
'-x, -y, -z'
'x-1/2, y, -z-1/2'
'x, -y-1/2, z-1/2'
'-x-1/2, y-1/2, z'

loop_
_atom_site_label
_atom_site_type_symbol
_atom_site_fract_x
_atom_site_fract_y
_atom_site_fract_z
_atom_site_U_iso_or_equiv
_atom_site_adp_type
_atom_site_occupancy
_atom_site_symmetry_multiplicity
_atom_site_calc_flag
_atom_site_refinement_flags
_atom_site_disorder_assembly
_atom_site_disorder_group
Zn1 Zn 0.197420(19) 0.78752(5) 1.020060(13) 0.01220(11) Uani 1 1 d . . .
O1 O 0.17458(12) 0.6346(3) 0.96139(8) 0.0151(5) Uani 1 1 d . . .
O2 O 0.27779(12) 0.4978(3) 0.96414(8) 0.0157(5) Uani 1 1 d . . .
O3 O 0.21156(11) 0.1695(3) 0.55344(8) 0.0162(5) Uani 1 1 d . . .
O4 O 0.17359(13) -0.0992(3) 0.57640(8) 0.0188(5) Uani 1 1 d . . .
O5 O 0.00369(15) 0.4524(6) 0.83706(11) 0.0679(13) Uani 1 1 d . . .
O6 O 0.03651(13) 0.3873(4) 0.76082(9) 0.0323(7) Uani 1 1 d . . .
O7 O 0.12056(13) -0.2188(3) 0.75416(9) 0.0218(5) Uani 1 1 d . . .
O8 O 0.09784(13) -0.0057(3) 0.80688(8) 0.0237(6) Uani 1 1 d . . .
N1 N 0.04855(15) 0.4131(4) 0.80584(11) 0.0270(7) Uani 1 1 d . . .
N2 N 0.11905(14) -0.0619(4) 0.76545(10) 0.0165(6) Uani 1 1 d . . .
N3 N 0.11506(14) 0.9286(4) 1.04429(10) 0.0154(6) Uani 1 1 d . . .
N4 N 0.03943(14) 1.1437(4) 1.05441(10) 0.0177(6) Uani 1 1 d . . .
C1 C 0.16936(17) 0.3021(4) 0.79594(11) 0.0140(7) Uani 1 1 d . . .
C2 C 0.11994(17) 0.3907(5) 0.82528(12) 0.0168(7) Uani 1 1 d . . .
C3 C 0.13492(17) 0.4590(4) 0.87344(12) 0.0165(7) Uani 1 1 d . . .
H3 H 0.1007 0.5169 0.8921 0.080 Uiso 1 1 calc . . .
C4 C 0.20141(17) 0.4402(4) 0.89363(11) 0.0130(6) Uani 1 1 d . . .
C5 C 0.25119(17) 0.3488(4) 0.86576(11) 0.0135(6) Uani 1 1 d . . .
H5 H 0.2956 0.3338 0.8792 0.080 Uiso 1 1 calc . . .
C6 C 0.23501(17) 0.2794(4) 0.81770(11) 0.0152(7) Uani 1 1 d . . .
H6 H 0.2687 0.2166 0.7998 0.080 Uiso 1 1 calc . . .
C7 C 0.22017(17) 0.5284(4) 0.94397(11) 0.0137(7) Uani 1 1 d . . .
C8 C 0.16029(16) 0.2390(4) 0.74157(11) 0.0142(7) Uani 1 1 d . . .
C9 C 0.14421(16) 0.0669(4) 0.72713(11) 0.0136(7) Uani 1 1 d . . .
C10 C 0.15112(16) 0.0086(4) 0.67696(12) 0.0140(7) Uani 1 1 d . . .
H10 H 0.1413 -0.1078 0.6687 0.080 Uiso 1 1 calc . . .
C11 C 0.17283(16) 0.1248(4) 0.63914(11) 0.0132(7) Uani 1 1 d . . .
C12 C 0.18528(16) 0.3001(4) 0.65181(12) 0.0165(7) Uani 1 1 d . . .
H12 H 0.1972 0.3803 0.6263 0.080 Uiso 1 1 calc . . .
C13 C 0.17990(17) 0.3553(4) 0.70270(12) 0.0174(7) Uani 1 1 d . . .
H13 H 0.1896 0.4719 0.7109 0.080 Uiso 1 1 calc . . .
C14 C 0.18680(16) 0.0586(4) 0.58510(11) 0.0126(7) Uani 1 1 d . . .
C15 C 0.09355(17) 1.0830(4) 1.02661(12) 0.0167(7) Uani 1 1 d . . .
H15 H 0.1132 1.1416 0.9988 0.080 Uiso 1 1 calc . . .
C16 C 0.07181(19) 0.8894(4) 1.08573(13) 0.0206(8) Uani 1 1 d . . .
H16 H 0.0744 0.7884 1.1058 0.080 Uiso 1 1 calc . . .
C17 C 0.02561(19) 1.0215(5) 1.09217(13) 0.0233(8) Uani 1 1 d . . .
H17 H -0.0088 1.0285 1.1172 0.080 Uiso 1 1 calc . . .
C18 C 0.00261(18) 1.3121(4) 1.04893(13) 0.0211(8) Uani 1 1 d . . .
H18A H 0.0120 1.3836 1.0790 0.080 Uiso 1 1 calc . . .
H18B H -0.0470 1.2891 1.0481 0.080 Uiso 1 1 calc . . .
C19 C 0.02215(18) 1.4157(5) 1.00162(13) 0.0212(8) Uani 1 1 d . . .
H19A H 0.0146 1.3444 0.9712 0.080 Uiso 1 1 calc . . .
H19B H 0.0710 1.4466 1.0030 0.080 Uiso 1 1 calc . . .

loop_
_atom_site_aniso_label
_atom_site_aniso_U_11
_atom_site_aniso_U_22
_atom_site_aniso_U_33
_atom_site_aniso_U_23
_atom_site_aniso_U_13
_atom_site_aniso_U_12
Zn1 0.01480(19) 0.01280(19) 0.00900(17) -0.00116(15) 0.00005(15) 0.00061(16)
O1 0.0167(12) 0.0160(12) 0.0126(10) -0.0016(10) -0.0005(9) -0.0002(10)
O2 0.0167(12) 0.0206(12) 0.0097(10) 0.0008(10) -0.0019(9) -0.0004(10)
O3 0.0172(13) 0.0188(12) 0.0125(10) 0.0005(10) 0.0030(9) 0.0014(9)
O4 0.0284(14) 0.0146(12) 0.0133(11) -0.0040(10) 0.0036(10) -0.0008(10)
O5 0.0159(16) 0.152(4) 0.0355(17) -0.045(2) -0.0041(13) 0.019(2)
O6 0.0191(14) 0.0573(19) 0.0205(13) -0.0142(13) -0.0080(10) 0.0068(13)
O7 0.0260(14) 0.0161(12) 0.0232(12) 0.0024(11) -0.0011(10) -0.0003(11)
O8 0.0300(14) 0.0308(14) 0.0103(11) -0.0016(10) 0.0057(10) -0.0096(12)
N1 0.0156(16) 0.046(2) 0.0193(15) -0.0138(15) -0.0017(12) 0.0015(14)
N2 0.0161(15) 0.0223(16) 0.0111(13) 0.0022(12) -0.0028(11) -0.0039(12)
N3 0.0164(14) 0.0165(14) 0.0134(13) 0.0001(12) 0.0046(11) 0.0004(12)
N4 0.0146(15) 0.0188(14) 0.0196(14) -0.0019(12) 0.0021(11) 0.0034(12)
C1 0.0161(16) 0.0144(16) 0.0116(14) 0.0002(13) 0.0008(12) -0.0053(13)
C2 0.0115(17) 0.0257(19) 0.0132(15) -0.0024(14) -0.0006(13) -0.0019(14)
C3 0.0155(17) 0.0206(17) 0.0134(15) -0.0031(14) 0.0024(13) 0.0023(14)
C4 0.0146(16) 0.0134(15) 0.0108(14) 0.0028(13) -0.0005(12) -0.0015(13)
C5 0.0142(16) 0.0126(15) 0.0137(14) 0.0043(13) 0.0001(13) 0.0002(13)
C6 0.0169(17) 0.0162(16) 0.0125(14) 0.0012(14) 0.0037(12) 0.0034(14)
C7 0.0159(16) 0.0144(16) 0.0109(14) 0.0037(13) 0.0036(13) -0.0029(13)
C8 0.0107(15) 0.0203(17) 0.0116(15) -0.0031(14) -0.0001(12) 0.0000(13)
C9 0.0124(16) 0.0179(17) 0.0105(14) 0.0041(13) -0.0003(12) -0.0011(13)
C10 0.0132(16) 0.0171(17) 0.0117(14) -0.0027(14) -0.0024(12) 0.0011(13)
C11 0.0104(15) 0.0177(17) 0.0115(14) -0.0024(13) -0.0005(12) 0.0011(13)
C12 0.0148(17) 0.0205(18) 0.0142(15) 0.0015(14) 0.0018(12) -0.0016(14)
C13 0.0194(18) 0.0179(17) 0.0150(15) -0.0050(14) 0.0016(13) -0.0014(14)
C14 0.0103(16) 0.0174(17) 0.0100(14) -0.0003(13) -0.0013(12) 0.0052(13)
C15 0.0154(16) 0.0187(17) 0.0162(16) -0.0035(14) 0.0017(13) -0.0004(13)
C16 0.0219(19) 0.0191(18) 0.0207(17) -0.0005(15) 0.0049(14) 0.0014(14)
C17 0.024(2) 0.0271(19) 0.0190(17) 0.0016(16) 0.0073(14) -0.0005(16)
C18 0.0189(18) 0.0201(18) 0.0243(18) -0.0030(15) 0.0030(14) 0.0062(14)
C19 0.0190(19) 0.0189(18) 0.0258(18) -0.0012(16) 0.0017(14) 0.0032(14)

loop_
_atom_type_symbol
_atom_type_description
_atom_type_scat_dispersion_real
_atom_type_scat_dispersion_imag
_atom_type_scat_source
C C 0.0033 0.0016 'International Tables Vol C Tables 4.2.6.8 and 6.1.1.4'
H H 0.0000 0.0000 'International Tables Vol C Tables 4.2.6.8 and 6.1.1.4'
N N 0.0061 0.0033 'International Tables Vol C Tables 4.2.6.8 and 6.1.1.4'
O O 0.0106 0.0060 'International Tables Vol C Tables 4.2.6.8 and 6.1.1.4'
Zn Zn 0.2839 1.4301 'International Tables Vol C Tables 4.2.6.8 and 6.1.1.4'

loop_
_geom_angle_atom_site_label_1
_geom_angle_atom_site_label_2
_geom_angle_atom_site_label_3
_geom_angle
_geom_angle_site_symmetry_1
_geom_angle_site_symmetry_3
_geom_angle_publ_flag
O1 Zn1 O3 129.39(9) . 2_565 ?
O1 Zn1 N3 112.43(10) . . ?
O3 Zn1 N3 118.03(10) 2_565 . ?
O1 Zn1 O4 95.21(9) . 7_566 ?
O3 Zn1 O4 89.94(9) 2_565 7_566 ?
N3 Zn1 O4 88.41(10) . 7_566 ?
O1 Zn1 O2 87.94(9) . 8_665 ?
O3 Zn1 O2 88.80(9) 2_565 8_665 ?
N3 Zn1 O2 89.50(10) . 8_665 ?
O4 Zn1 O2 176.70(8) 7_566 8_665 ?
C7 O1 Zn1 119.7(2) . . ?
C7 O2 Zn1 127.0(2) . 8_655 ?
C14 O3 Zn1 136.4(2) . 2_564 ?
C14 O4 Zn1 137.6(2) . 7_565 ?
O6 N1 O5 123.2(3) . . ?
O6 N1 C2 119.5(3) . . ?
O5 N1 C2 117.2(3) . . ?
O7 N2 O8 123.7(3) . . ?
O7 N2 C9 118.3(3) . . ?
O8 N2 C9 118.1(3) . . ?
C15 N3 C16 105.7(3) . . ?
C15 N3 Zn1 127.4(2) . . ?
C16 N3 Zn1 126.7(2) . . ?
C15 N4 C17 107.5(3) . . ?
C15 N4 C18 128.1(3) . . ?
C17 N4 C18 124.3(3) . . ?
C2 C1 C6 117.1(3) . . ?
C2 C1 C8 126.2(3) . . ?
C6 C1 C8 116.6(3) . . ?
C3 C2 C1 122.3(3) . . ?
C3 C2 N1 117.5(3) . . ?
C1 C2 N1 120.2(3) . . ?
C2 C3 C4 119.6(3) . . ?
C2 C3 H3 120.2 . . ?
C4 C3 H3 120.2 . . ?
C5 C4 C3 119.2(3) . . ?
C5 C4 C7 120.6(3) . . ?
C3 C4 C7 120.1(3) . . ?
C4 C5 C6 120.3(3) . . ?
C4 C5 H5 119.8 . . ?
C6 C5 H5 119.8 . . ?
C5 C6 C1 121.3(3) . . ?
C5 C6 H6 119.3 . . ?
C1 C6 H6 119.3 . . ?
O2 C7 O1 125.3(3) . . ?
O2 C7 C4 119.5(3) . . ?
O1 C7 C4 115.1(3) . . ?
C9 C8 C13 117.3(3) . . ?
C9 C8 C1 125.3(3) . . ?
C13 C8 C1 116.7(3) . . ?
C10 C9 C8 122.1(3) . . ?
C10 C9 N2 117.1(3) . . ?
C8 C9 N2 120.7(3) . . ?
C9 C10 C11 119.7(3) . . ?
C9 C10 H10 120.2 . . ?
C11 C10 H10 120.2 . . ?
C10 C11 C12 119.5(3) . . ?
C10 C11 C14 120.0(3) . . ?
C12 C11 C14 120.4(3) . . ?
C11 C12 C13 120.0(3) . . ?
C11 C12 H12 120.0 . . ?
C13 C12 H12 120.0 . . ?
C12 C13 C8 121.2(3) . . ?
C12 C13 H13 119.4 . . ?
C8 C13 H13 119.4 . . ?
O4 C14 O3 126.6(3) . . ?
O4 C14 C11 116.8(3) . . ?
O3 C14 C11 116.6(3) . . ?
N3 C15 N4 110.9(3) . . ?
N3 C15 H15 124.5 . . ?
N4 C15 H15 124.5 . . ?
C17 C16 N3 109.3(3) . . ?
C17 C16 H16 125.4 . . ?
N3 C16 H16 125.4 . . ?
C16 C17 N4 106.6(3) . . ?
C16 C17 H17 126.7 . . ?
N4 C17 H17 126.7 . . ?
N4 C18 C19 114.4(3) . . ?
N4 C18 H18A 108.7 . . ?
C19 C18 H18A 108.7 . . ?
N4 C18 H18B 108.7 . . ?
C19 C18 H18B 108.7 . . ?
H18A C18 H18B 107.6 . . ?
C18 C19 C19 109.9(3) . 5_587 ?
C18 C19 H19A 109.7 . . ?
C19 C19 H19A 109.7 5_587 . ?
C18 C19 H19B 109.7 . . ?
C19 C19 H19B 109.7 5_587 . ?
H19A C19 H19B 108.2 . . ?

loop_
_geom_bond_atom_site_label_1
_geom_bond_atom_site_label_2
_geom_bond_distance
_geom_bond_site_symmetry_2
_geom_bond_publ_flag
Zn1 O1 1.969(2) . ?
Zn1 O3 1.982(2) 2_565 ?
Zn1 N3 2.014(3) . ?
Zn1 O4 2.100(2) 7_566 ?
Zn1 O2 2.214(2) 8_665 ?
O1 C7 1.275(4) . ?
O2 C7 1.248(4) . ?
O2 Zn1 2.214(2) 8_655 ?
O3 C14 1.272(4) . ?
O3 Zn1 1.982(2) 2_564 ?
O4 C14 1.246(4) . ?
O4 Zn1 2.100(2) 7_565 ?
O5 N1 1.223(4) . ?
O6 N1 1.211(3) . ?
O7 N2 1.229(3) . ?
O8 N2 1.230(3) . ?
N1 C2 1.474(4) . ?
N2 C9 1.479(4) . ?
N3 C15 1.327(4) . ?
N3 C16 1.394(4) . ?
N4 C15 1.349(4) . ?
N4 C17 1.379(4) . ?
N4 C18 1.469(4) . ?
C1 C2 1.393(4) . ?
C1 C6 1.395(4) . ?
C1 C8 1.505(4) . ?
C2 C3 1.387(4) . ?
C3 C4 1.390(4) . ?
C3 H3 0.9300 . ?
C4 C5 1.388(4) . ?
C4 C7 1.515(4) . ?
C5 C6 1.393(4) . ?
C5 H5 0.9300 . ?
C6 H6 0.9300 . ?
C8 C9 1.396(5) . ?
C8 C13 1.396(5) . ?
C9 C10 1.386(4) . ?
C10 C11 1.386(4) . ?
C10 H10 0.9300 . ?
C11 C12 1.393(5) . ?
C11 C14 1.518(4) . ?
C12 C13 1.394(4) . ?
C12 H12 0.9300 . ?
C13 H13 0.9300 . ?
C15 H15 0.9300 . ?
C16 C17 1.351(5) . ?
C16 H16 0.9300 . ?
C17 H17 0.9300 . ?
C18 C19 1.509(5) . ?
C18 H18A 0.9700 . ?
C18 H18B 0.9700 . ?
C19 C19 1.541(7) 5_587 ?
C19 H19A 0.9700 . ?
C19 H19B 0.9700 . ?
